data_4516793
loop_
_publ_author_name
'Yuan, Shuai'
'Qin, Jun-Sheng'
'Xu, Hai-Qun'
'Su, Jie'
'Rossi, Daniel'
'Chen, Yuanping'
'Zhang, Liangliang'
'Lollar, Christina'
'Wang, Qi'
'Jiang, Hai-Long'
'Son, Dong Hee'
'Xu, Hongyi'
'Huang, Zhehao'
'Zou, Xiaodong'
'Zhou, Hong-Cai'

_publ_section_title
;
 [Ti<sub>8</sub>Zr<sub>2</sub>O<sub>12</sub>(COO)<sub>16</sub>] Cluster:
 An Ideal Inorganic Building Unit for Photoactive Metal-Organic
 Frameworks.
;
_journal_issue 1
_journal_name_full 'ACS central science'
_journal_page_first 105
_journal_page_last 111
_journal_paper_doi 10.1021/acscentsci.7b00497
_journal_volume 4
_journal_year 2018
_chemical_formula_moiety 'C128 H112 O44 Ti8 Zr2, 2(C3 H7 N O)'
_chemical_formula_sum 'C134 H126 N2 O46 Ti8 Zr2'
_chemical_formula_weight 3066.00
_space_group_crystal_system trigonal
_space_group_IT_number 167
_space_group_name_Hall '-R 3 2"c'
_space_group_name_H-M_alt 'R -3 c :H'
_atom_sites_solution_hydrogens geom
_atom_sites_solution_primary dual
_audit_creation_date 2017-08-16
_audit_creation_method
;
Olex2 1.2
(compiled 2017.08.10 svn.r3458 for OlexSys, GUI svn.r5375)
;
_cell_angle_alpha 90
_cell_angle_beta 90
_cell_angle_gamma 120
_cell_formula_units_Z 18
_cell_length_a 32.890(7)
_cell_length_b 32.890(7)
_cell_length_c 73.485(15)
_cell_measurement_reflns_used 9952
_cell_measurement_temperature 100(2)
_cell_measurement_theta_max 24.87
_cell_measurement_theta_min 2.48
_cell_volume 68843(3)
_computing_molecular_graphics 'Olex2 (Dolomanov et al., 2009)'
_computing_publication_material 'Olex2 (Dolomanov et al., 2009)'
_computing_structure_refinement 'XL (Sheldrick, 2008)'
_computing_structure_solution 'ShelXT (Sheldrick, 2015)'
_diffrn_ambient_temperature 100
_diffrn_measured_fraction_theta_full 1.000
_diffrn_measured_fraction_theta_max 0.998
_diffrn_measurement_device_type 'Bruker APEX-II CCD'
_diffrn_measurement_method '\f and \w scans'
_diffrn_radiation_monochromator graphite
_diffrn_radiation_type MoK\a
_diffrn_radiation_wavelength 0.71073
_diffrn_reflns_av_R_equivalents 0.1043
_diffrn_reflns_av_unetI/netI 0.0821
_diffrn_reflns_Laue_measured_fraction_full 1.000
_diffrn_reflns_Laue_measured_fraction_max 0.998
_diffrn_reflns_limit_h_max 41
_diffrn_reflns_limit_h_min -42
_diffrn_reflns_limit_k_max 42
_diffrn_reflns_limit_k_min -20
_diffrn_reflns_limit_l_max 48
_diffrn_reflns_limit_l_min -95
_diffrn_reflns_number 118987
_diffrn_reflns_point_group_measured_fraction_full 1.000
_diffrn_reflns_point_group_measured_fraction_max 0.998
_diffrn_reflns_theta_full 26.000
_diffrn_reflns_theta_max 27.487
_diffrn_reflns_theta_min 1.663
_diffrn_standards_number 0
_exptl_absorpt_coefficient_mu 0.601
_exptl_absorpt_correction_type none
_exptl_crystal_colour colourless
_exptl_crystal_colour_primary colourless
_exptl_crystal_density_diffrn 1.331
_exptl_crystal_description block
_exptl_crystal_F_000 28224
_exptl_crystal_size_max 0.1
_exptl_crystal_size_mid 0.1
_exptl_crystal_size_min 0.1
_refine_diff_density_max 1.349
_refine_diff_density_min -0.777
_refine_diff_density_rms 0.099
_refine_ls_extinction_method none
_refine_ls_goodness_of_fit_ref 1.006
_refine_ls_hydrogen_treatment constr
_refine_ls_matrix_type full
_refine_ls_number_parameters 876
_refine_ls_number_reflns 17545
_refine_ls_number_restraints 0
_refine_ls_restrained_S_all 1.006
_refine_ls_R_factor_all 0.1290
_refine_ls_R_factor_gt 0.0587
_refine_ls_shift/su_max 0.006
_refine_ls_shift/su_mean 0.000
_refine_ls_structure_factor_coef Fsqd
_refine_ls_weighting_details 'w=1/[\s^2^(Fo^2^)+(0.0754P)^2^+379.9355P] where P=(Fo^2^+2Fc^2^)/3'
_refine_ls_weighting_scheme calc
_refine_ls_wR_factor_gt 0.1409
_refine_ls_wR_factor_ref 0.1827
_reflns_Friedel_coverage 0.000
_reflns_number_gt 9507
_reflns_number_total 17545
_reflns_threshold_expression 'I > 2\s(I)'
_cod_data_source_file oc7b00497_si_002.cif
_cod_data_source_block '[Ti8Zr2O12(p-TolCOO)16]'
_cod_original_cell_volume 68844(31)
_cod_original_sg_symbol_H-M 'R -3 c'
_cod_database_code 4516793
_shelx_shelxl_version_number 2014/7
_shelx_space_group_comment
;
The symmetry employed for this shelxl refinement is uniquely defined
by the following loop, which should always be used as a source of
symmetry information in preference to the above space-group names.
They are only intended as comments.
;
_shelx_estimated_absorpt_t_max 0.942
_shelx_estimated_absorpt_t_min 0.942
_olex2_refinement_description
;
1. Fixed Uiso
 At 1.2 times of:
  All C(H) groups
 At 1.5 times of:
  All C(H,H,H) groups
2.a Aromatic/amide H refined with riding coordinates:
 C44(H44), C45(H45), C46(H46), C47(H47), C48(H48), C49(H49), C2BA(H2BA),
 C3AA(H3AA), C5BA(H5BA), C5AA(H5AA), C4AA(H4AA), C0BA(H0BA), C2(H2), C4CA(H4CA),
  C1CA(H1CA), C7(H7), C8(H8), C9(H9), C10(H10), C11(H11), C13(H13), C14(H14),
 C15(H15), C16(H16), C17(H17), C18(H18), C19(H19), C20(H20), C23(H23), C24(H24),
  C32(H32), C33(H33), C34(H34)
2.b Idealised Me refined as rotating group:
 C1AA(H1AA,H1AB,H1AC), C0CA(H0CA,H0CB,H0CC), C22(H22A,H22B,H22C), C27(H27A,
 H27B,H27C), C28(H28A,H28B,H28C), C39(H39A,H39B,H39C), C1(H1A,H1B,H1C), C3(H3A,
 H3B,H3C), C4(H4A,H4B,H4C), C0AA(H0AA,H0AB,H0AC)
;
_olex2_submission_special_instructions 'No special instructions were received'

loop_
_space_group_symop_operation_xyz
'x, y, z'
'-y, x-y, z'
'-x+y, -x, z'
'y, x, -z+1/2'
'x-y, -y, -z+1/2'
'-x, -x+y, -z+1/2'
'x+2/3, y+1/3, z+1/3'
'-y+2/3, x-y+1/3, z+1/3'
'-x+y+2/3, -x+1/3, z+1/3'
'y+2/3, x+1/3, -z+5/6'
'x-y+2/3, -y+1/3, -z+5/6'
'-x+2/3, -x+y+1/3, -z+5/6'
'x+1/3, y+2/3, z+2/3'
'-y+1/3, x-y+2/3, z+2/3'
'-x+y+1/3, -x+2/3, z+2/3'
'y+1/3, x+2/3, -z+7/6'
'x-y+1/3, -y+2/3, -z+7/6'
'-x+1/3, -x+y+2/3, -z+7/6'
'-x, -y, -z'
'y, -x+y, -z'
'x-y, x, -z'
'-y, -x, z-1/2'
'-x+y, y, z-1/2'
'x, x-y, z-1/2'
'-x+2/3, -y+1/3, -z+1/3'
'y+2/3, -x+y+1/3, -z+1/3'
'x-y+2/3, x+1/3, -z+1/3'
'-y+2/3, -x+1/3, z-1/6'
'-x+y+2/3, y+1/3, z-1/6'
'x+2/3, x-y+1/3, z-1/6'
'-x+1/3, -y+2/3, -z+2/3'
'y+1/3, -x+y+2/3, -z+2/3'
'x-y+1/3, x+2/3, -z+2/3'
'-y+1/3, -x+2/3, z+1/6'
'-x+y+1/3, y+2/3, z+1/6'
'x+1/3, x-y+2/3, z+1/6'

loop_
_atom_site_label
_atom_site_type_symbol
_atom_site_fract_x
_atom_site_fract_y
_atom_site_fract_z
_atom_site_U_iso_or_equiv
_atom_site_adp_type
_atom_site_occupancy
_atom_site_site_symmetry_order
_atom_site_calc_flag
_atom_site_refinement_flags_posn
_atom_site_refinement_flags_adp
_atom_site_refinement_flags_occupancy
Zr1 Zr 0.11779(2) 0.44074(2) 0.05589(2) 0.02799(12) Uani 1 1 d . . .
Ti2 Ti 0.16415(3) 0.38219(3) 0.07033(2) 0.02706(19) Uani 1 1 d . . .
Ti3 Ti 0.01226(3) 0.38256(3) 0.07037(2) 0.0325(2) Uani 1 1 d . . .
Ti4 Ti 0.06532(3) 0.33486(3) 0.04212(2) 0.03020(19) Uani 1 1 d . . .
Ti5 Ti 0.11120(3) 0.42980(3) 0.09896(2) 0.0306(2) Uani 1 1 d . . .
O1 O 0.04869(10) 0.37932(10) 0.05086(4) 0.0307(7) Uani 1 1 d . . .
O2 O 0.15300(10) 0.51047(10) 0.06825(4) 0.0332(7) Uani 1 1 d . . .
O3 O 0.07192(10) 0.42852(10) 0.07970(4) 0.0303(7) Uani 1 1 d . . .
O4 O 0.12111(11) 0.3333 0.0833 0.0281(9) Uani 1 2 d S T P
O5 O 0.14883(10) 0.42712(10) 0.07968(4) 0.0291(7) Uani 1 1 d . . .
O6 O 0.04561(10) 0.29764(10) 0.06195(4) 0.0306(7) Uani 1 1 d . . .
O7 O 0.12651(10) 0.37976(10) 0.05038(4) 0.0286(7) Uani 1 1 d . . .
O0AA O 0.11748(11) 0.44049(11) 0.02603(4) 0.0360(7) Uani 1 1 d . . .
O10 O 0.19070(10) 0.47564(10) 0.04690(4) 0.0312(7) Uani 1 1 d . . .
O11 O 0.07992(10) 0.47497(10) 0.04687(4) 0.0365(8) Uani 1 1 d . . .
O12 O 0.15924(11) 0.43998(11) 0.11813(4) 0.0383(8) Uani 1 1 d . . .
O13 O 0.07030(11) 0.43851(11) 0.11826(4) 0.0381(8) Uani 1 1 d . . .
O14 O 0.22262(10) 0.43346(10) 0.05667(4) 0.0323(7) Uani 1 1 d . . .
O15 O -0.04998(11) 0.33778(11) 0.05848(5) 0.0419(8) Uani 1 1 d . . .
O16 O 0.14725(11) 0.50275(10) 0.09846(4) 0.0364(8) Uani 1 1 d . . .
O17 O 0.21158(10) 0.39319(11) 0.08974(4) 0.0394(8) Uani 1 1 d . . .
O18 O 0.00576(12) 0.3333 0.0833 0.0324(10) Uani 1 2 d S T P
O20 O 0.18309(10) 0.33642(11) 0.05866(4) 0.0356(7) Uani 1 1 d . . .
O21 O -0.02696(11) 0.39231(11) 0.09002(5) 0.0428(8) Uani 1 1 d . . .
O6BA O 0.00273(11) 0.29259(11) 0.03082(4) 0.0402(8) Uani 1 1 d . . .
O23 O 0.00508(11) 0.43395(11) 0.05609(5) 0.0399(8) Uani 1 1 d . . .
O25 O 0.08789(11) 0.29237(11) 0.03158(4) 0.0386(8) Uani 1 1 d . . .
O2AA O 0.08067(12) 0.36590(12) 0.01671(5) 0.0415(8) Uani 1 1 d . . .
C1BA C 0.21330(15) 0.36975(15) 0.10314(6) 0.0306(10) Uani 1 1 d . . .
C7BA C 0.16167(16) 0.41549(16) 0.13083(7) 0.0350(11) Uani 1 1 d . . .
C7AA C 0.04419(16) 0.41146(16) 0.13080(7) 0.0340(11) Uani 1 1 d . . .
C3BA C 0.20462(16) 0.43673(17) 0.14218(7) 0.0386(12) Uani 1 1 d . . .
C8BA C 0.25794(15) 0.39173(16) 0.11336(7) 0.0349(11) Uani 1 1 d . . .
C4BA C 0.18800(16) 0.57896(15) 0.08579(7) 0.0353(11) Uani 1 1 d . . .
C9BA C 0.26836(15) 0.49996(15) 0.03825(6) 0.0321(10) Uani 1 1 d . . .
C8AA C 0.22454(15) 0.46748(15) 0.04785(6) 0.0298(10) Uani 1 1 d . . .
C35 C -0.08598(16) 0.30012(17) 0.06396(7) 0.0399(12) Uani 1 1 d . . .
C36 C -0.13078(17) 0.28794(17) 0.05443(8) 0.0450(13) Uani 1 1 d . . .
C37 C 0.16096(15) 0.52707(15) 0.08417(7) 0.0343(11) Uani 1 1 d . . .
C38 C 0.11012(19) 0.4270(2) -0.00534(7) 0.0461(13) Uani 1 1 d . . .
C9AA C 0.10235(17) 0.40998(18) 0.01369(7) 0.0379(11) Uani 1 1 d . . .
C40 C 0.01258(16) 0.42350(15) 0.14080(6) 0.0343(11) Uani 1 1 d . . .
C41 C 0.03744(17) 0.46605(16) 0.04685(7) 0.0379(11) Uani 1 1 d . . .
C42 C 0.23794(17) 0.67732(16) 0.08811(8) 0.0451(13) Uani 1 1 d . . .
C43 C 0.02827(16) 0.49783(16) 0.03528(7) 0.0369(11) Uani 1 1 d . . .
C44 C 0.30620(16) 0.49183(17) 0.03809(7) 0.0408(12) Uani 1 1 d . . .
H44 H 0.3039 0.4652 0.0441 0.049 Uiso 1 1 calc R . .
C45 C 0.26310(18) 0.37324(19) 0.12925(9) 0.0549(15) Uani 1 1 d . . .
H45 H 0.2376 0.3452 0.1340 0.066 Uiso 1 1 calc R . .
C46 C 0.21416(18) 0.64998(18) 0.10292(8) 0.0494(14) Uani 1 1 d . . .
H46 H 0.2142 0.6648 0.1140 0.059 Uiso 1 1 calc R . .
C47 C 0.27245(17) 0.53841(16) 0.02928(7) 0.0425(12) Uani 1 1 d . . .
H47 H 0.2467 0.5439 0.0292 0.051 Uiso 1 1 calc R . .
C48 C 0.13154(19) 0.4741(2) -0.00902(8) 0.0545(15) Uani 1 1 d . . .
H48 H 0.1417 0.4963 0.0006 0.065 Uiso 1 1 calc R . .
C49 C -0.01328(17) 0.39565(16) 0.15535(7) 0.0412(12) Uani 1 1 d . . .
H49 H -0.0116 0.3685 0.1584 0.049 Uiso 1 1 calc R . .
C2BA C 0.21165(17) 0.60624(17) 0.07073(7) 0.0430(12) Uani 1 1 d . . .
H2BA H 0.2107 0.5915 0.0595 0.052 Uiso 1 1 calc R . .
C3AA C 0.00903(17) 0.46212(17) 0.13623(7) 0.0422(12) Uani 1 1 d . . .
H3AA H 0.0261 0.4811 0.1262 0.051 Uiso 1 1 calc R . .
C5BA C -0.01936(18) 0.47338(18) 0.14632(8) 0.0505(14) Uani 1 1 d . . .
H5BA H -0.0220 0.4999 0.1429 0.061 Uiso 1 1 calc R . .
C5AA C 0.23652(18) 0.65464(17) 0.07197(8) 0.0467(13) Uani 1 1 d . . .
H5AA H 0.2529 0.6727 0.0616 0.056 Uiso 1 1 calc R . .
C4AA C -0.0413(2) 0.40732(18) 0.16533(8) 0.0541(15) Uani 1 1 d . . .
H4AA H -0.0591 0.3879 0.1752 0.065 Uiso 1 1 calc R . .
C6AA C -0.04406(19) 0.44693(18) 0.16123(8) 0.0547(16) Uani 1 1 d . . .
C0BA C 0.19019(17) 0.60128(17) 0.10203(7) 0.0425(12) Uani 1 1 d . . .
H0BA H 0.1753 0.5833 0.1126 0.051 Uiso 1 1 calc R . .
C1AA C 0.2642(2) 0.73045(17) 0.08908(9) 0.0578(15) Uani 1 1 d . . .
H1AA H 0.2417 0.7415 0.0905 0.087 Uiso 1 1 calc GR . .
H1AB H 0.2823 0.7434 0.0779 0.087 Uiso 1 1 calc GR . .
H1AC H 0.2856 0.7408 0.0995 0.087 Uiso 1 1 calc GR . .
N1 N 0.04734(18) 0.56017(17) 0.07923(7) 0.0597(13) Uani 1 1 d . . .
C2 C 0.06011(17) 0.52375(18) 0.02180(7) 0.0452(13) Uani 1 1 d . . .
H2 H 0.0869 0.5204 0.0199 0.054 Uiso 1 1 calc R . .
C3CA C 0.01572(19) 0.56061(18) 0.01377(8) 0.0485(14) Uani 1 1 d . . .
C4CA C 0.24219(18) 0.48027(19) 0.13766(8) 0.0494(13) Uani 1 1 d . . .
H4CA H 0.2415 0.4955 0.1268 0.059 Uiso 1 1 calc R . .
C1CA C 0.05353(18) 0.55436(18) 0.01105(8) 0.0506(14) Uani 1 1 d . . .
H1CA H 0.0754 0.5713 0.0017 0.061 Uiso 1 1 calc R . .
C6 C 0.35140(18) 0.5617(2) 0.02024(8) 0.0542(15) Uani 1 1 d . . .
C7 C 0.31371(19) 0.56948(19) 0.02030(8) 0.0530(15) Uani 1 1 d . . .
H7 H 0.3160 0.5960 0.0142 0.064 Uiso 1 1 calc R . .
C8 C 0.29656(17) 0.43217(18) 0.10661(8) 0.0487(14) Uani 1 1 d . . .
H8 H 0.2934 0.4456 0.0956 0.058 Uiso 1 1 calc R . .
C9 C 0.34687(18) 0.52275(19) 0.02914(8) 0.0520(15) Uani 1 1 d . . .
H9 H 0.3725 0.5171 0.0291 0.062 Uiso 1 1 calc R . .
C10 C -0.1308(2) 0.3162(2) 0.04060(8) 0.0534(15) Uani 1 1 d . . .
H10 H -0.1024 0.3432 0.0370 0.064 Uiso 1 1 calc R . .
C11 C 0.1382(2) 0.4891(3) -0.02685(10) 0.083(2) Uani 1 1 d . . .
H11 H 0.1523 0.5217 -0.0294 0.100 Uiso 1 1 calc R . .
C0CA C 0.3970(2) 0.5958(2) 0.01088(10) 0.080(2) Uani 1 1 d . . .
H0CA H 0.4030 0.5798 0.0009 0.121 Uiso 1 1 calc GR . .
H0CB H 0.4229 0.6073 0.0197 0.121 Uiso 1 1 calc GR . .
H0CC H 0.3947 0.6223 0.0060 0.121 Uiso 1 1 calc GR . .
C13 C -0.17242(18) 0.24856(19) 0.05948(9) 0.0609(17) Uani 1 1 d . . .
H13 H -0.1728 0.2286 0.0689 0.073 Uiso 1 1 calc R . .
C14 C -0.01058(18) 0.50256(19) 0.03758(8) 0.0516(14) Uani 1 1 d . . .
H14 H -0.0335 0.4842 0.0464 0.062 Uiso 1 1 calc R . .
C15 C 0.2454(2) 0.4372(2) 0.16934(10) 0.074(2) Uani 1 1 d . . .
H15 H 0.2462 0.4224 0.1803 0.089 Uiso 1 1 calc R . .
C16 C -0.0162(2) 0.5341(2) 0.02696(9) 0.0633(17) Uani 1 1 d . . .
H16 H -0.0429 0.5376 0.0289 0.076 Uiso 1 1 calc R . .
C17 C 0.3059(2) 0.3955(2) 0.13861(10) 0.0703(19) Uani 1 1 d . . .
H17 H 0.3086 0.3832 0.1500 0.084 Uiso 1 1 calc R . .
C18 C 0.2065(2) 0.41479(19) 0.15802(8) 0.0528(15) Uani 1 1 d . . .
H18 H 0.1813 0.3846 0.1611 0.063 Uiso 1 1 calc R . .
C19 C -0.1725(2) 0.3051(2) 0.03189(10) 0.0716(19) Uani 1 1 d . . .
H19 H -0.1721 0.3244 0.0222 0.086 Uiso 1 1 calc R . .
C20 C 0.3393(2) 0.4533(2) 0.11549(10) 0.0654(18) Uani 1 1 d . . .
H20 H 0.3653 0.4804 0.1104 0.079 Uiso 1 1 calc R . .
C21 C 0.3443(2) 0.4351(2) 0.13159(11) 0.070(2) Uani 1 1 d . . .
C22 C 0.0881(2) 0.5888(2) 0.06781(9) 0.079(2) Uani 1 1 d . . .
H22A H 0.1150 0.6092 0.0755 0.119 Uiso 1 1 calc GR . .
H22B H 0.0812 0.6081 0.0596 0.119 Uiso 1 1 calc GR . .
H22C H 0.0956 0.5683 0.0606 0.119 Uiso 1 1 calc GR . .
C23 C 0.2808(2) 0.5014(2) 0.14914(9) 0.0675(18) Uani 1 1 d . . .
H23 H 0.3065 0.5312 0.1460 0.081 Uiso 1 1 calc R . .
C24 C 0.0966(3) 0.3952(3) -0.01941(9) 0.075(2) Uani 1 1 d . . .
H24 H 0.0818 0.3625 -0.0169 0.090 Uiso 1 1 calc R . .
C26 C 0.2829(2) 0.4806(2) 0.16484(11) 0.074(2) Uani 1 1 d . . .
C27 C -0.0737(3) 0.4606(2) 0.17261(11) 0.095(3) Uani 1 1 d . . .
H27A H -0.0570 0.4755 0.1839 0.143 Uiso 1 1 calc GR . .
H27B H -0.1036 0.4325 0.1755 0.143 Uiso 1 1 calc GR . .
H27C H -0.0797 0.4827 0.1658 0.143 Uiso 1 1 calc GR . .
C28 C 0.0503(2) 0.5271(2) 0.09108(10) 0.078(2) Uani 1 1 d . . .
H28A H 0.0589 0.5072 0.0840 0.117 Uiso 1 1 calc GR . .
H28B H 0.0198 0.5074 0.0970 0.117 Uiso 1 1 calc GR . .
H28C H 0.0742 0.5440 0.1004 0.117 Uiso 1 1 calc GR . .
C29 C 0.1245(3) 0.4572(4) -0.04104(11) 0.094(3) Uani 1 1 d . . .
C30 C -0.2142(2) 0.2670(2) 0.03697(11) 0.080(2) Uani 1 1 d . . .
O31 O -0.0268(2) 0.5394(3) 0.08752(10) 0.129(2) Uani 1 1 d . . .
C32 C -0.2136(2) 0.2386(2) 0.05063(11) 0.078(2) Uani 1 1 d . . .
H32 H -0.2421 0.2114 0.0541 0.093 Uiso 1 1 calc R . .
C33 C 0.0090(3) 0.5622(3) 0.07842(13) 0.099(3) Uani 1 1 d . . .
H33 H 0.0085 0.5837 0.0699 0.118 Uiso 1 1 calc R . .
C34 C 0.1046(4) 0.4109(4) -0.03718(11) 0.108(3) Uani 1 1 d . . .
H34 H 0.0961 0.3889 -0.0468 0.130 Uiso 1 1 calc R . .
C39 C 0.1321(3) 0.4742(4) -0.06076(10) 0.139(4) Uani 1 1 d . . .
H39A H 0.1129 0.4887 -0.0633 0.209 Uiso 1 1 calc GR . .
H39B H 0.1229 0.4474 -0.0689 0.209 Uiso 1 1 calc GR . .
H39C H 0.1653 0.4973 -0.0627 0.209 Uiso 1 1 calc GR . .
C1 C 0.0095(2) 0.5951(2) 0.00230(11) 0.079(2) Uani 1 1 d . . .
H1A H 0.0103 0.6196 0.0101 0.118 Uiso 1 1 calc GR . .
H1B H -0.0207 0.5787 -0.0040 0.118 Uiso 1 1 calc GR . .
H1C H 0.0350 0.6095 -0.0066 0.118 Uiso 1 1 calc GR . .
C3 C 0.3909(3) 0.4598(3) 0.14183(14) 0.130(4) Uani 1 1 d . . .
H3A H 0.3865 0.4467 0.1541 0.195 Uiso 1 1 calc GR . .
H3B H 0.4018 0.4935 0.1426 0.195 Uiso 1 1 calc GR . .
H3C H 0.4142 0.4550 0.1353 0.195 Uiso 1 1 calc GR . .
C4 C 0.3253(3) 0.5041(3) 0.17702(13) 0.130(4) Uani 1 1 d . . .
H4A H 0.3155 0.5069 0.1893 0.196 Uiso 1 1 calc GR . .
H4B H 0.3472 0.5354 0.1723 0.196 Uiso 1 1 calc GR . .
H4C H 0.3408 0.4853 0.1774 0.196 Uiso 1 1 calc GR . .
C0AA C -0.2594(3) 0.2563(3) 0.02749(14) 0.124(4) Uani 1 1 d . . .
H0AA H -0.2545 0.2841 0.0208 0.186 Uiso 1 1 calc GR . .
H0AB H -0.2842 0.2478 0.0366 0.186 Uiso 1 1 calc GR . .
H0AC H -0.2686 0.2301 0.0190 0.186 Uiso 1 1 calc GR . .

loop_
_atom_site_aniso_label
_atom_site_aniso_U_11
_atom_site_aniso_U_22
_atom_site_aniso_U_33
_atom_site_aniso_U_23
_atom_site_aniso_U_13
_atom_site_aniso_U_12
Zr1 0.0252(2) 0.0273(2) 0.0330(3) 0.00154(18) 0.00142(19) 0.01438(18)
Ti2 0.0233(4) 0.0271(4) 0.0321(5) 0.0019(3) 0.0016(3) 0.0135(3)
Ti3 0.0239(4) 0.0301(4) 0.0447(6) 0.0048(4) 0.0015(4) 0.0143(3)
Ti4 0.0302(4) 0.0290(4) 0.0309(5) -0.0014(4) -0.0037(4) 0.0144(3)
Ti5 0.0294(4) 0.0269(4) 0.0330(5) -0.0015(3) 0.0030(4) 0.0123(3)
O1 0.0274(15) 0.0304(16) 0.0361(19) 0.0019(14) -0.0004(13) 0.0157(13)
O2 0.0329(17) 0.0276(16) 0.039(2) 0.0000(15) 0.0019(15) 0.0150(14)
O3 0.0285(15) 0.0256(15) 0.039(2) -0.0014(13) 0.0022(14) 0.0148(13)
O4 0.0252(15) 0.031(2) 0.030(3) 0.0008(19) 0.0004(9) 0.0157(11)
O5 0.0260(15) 0.0268(15) 0.0322(18) 0.0006(13) 0.0035(13) 0.0114(13)
O6 0.0294(16) 0.0297(16) 0.0328(18) -0.0012(13) -0.0041(14) 0.0149(13)
O7 0.0281(15) 0.0280(15) 0.0306(18) -0.0004(13) 0.0007(13) 0.0146(13)
O0AA 0.0386(18) 0.0415(19) 0.0306(19) 0.0063(16) 0.0018(15) 0.0219(16)
O10 0.0244(15) 0.0299(16) 0.039(2) 0.0030(14) 0.0018(13) 0.0132(13)
O11 0.0323(17) 0.0368(18) 0.049(2) 0.0064(15) 0.0045(15) 0.0233(15)
O12 0.0355(18) 0.0330(17) 0.037(2) -0.0028(15) -0.0034(15) 0.0102(15)
O13 0.0403(18) 0.0334(17) 0.040(2) -0.0007(15) 0.0102(16) 0.0180(15)
O14 0.0271(15) 0.0343(17) 0.0361(19) 0.0053(14) 0.0037(14) 0.0157(13)
O15 0.0287(17) 0.0373(18) 0.058(2) 0.0071(16) -0.0054(16) 0.0149(15)
O16 0.0355(17) 0.0299(16) 0.039(2) -0.0033(15) 0.0060(15) 0.0131(14)
O17 0.0296(17) 0.0374(18) 0.042(2) 0.0068(16) -0.0049(15) 0.0103(14)
O18 0.0252(15) 0.034(2) 0.041(3) 0.001(2) 0.0007(10) 0.0171(12)
O20 0.0325(17) 0.0358(17) 0.045(2) 0.0048(15) 0.0064(15) 0.0218(15)
O21 0.0359(18) 0.0406(19) 0.057(2) 0.0074(17) 0.0113(17) 0.0229(16)
O6BA 0.0330(17) 0.0374(18) 0.041(2) 0.0018(16) -0.0075(15) 0.0105(15)
O23 0.0306(17) 0.0345(18) 0.057(2) 0.0098(16) 0.0042(16) 0.0178(15)
O25 0.0428(19) 0.0340(17) 0.040(2) -0.0010(15) 0.0016(15) 0.0195(15)
O2AA 0.046(2) 0.042(2) 0.038(2) -0.0020(16) -0.0029(16) 0.0233(17)
C1BA 0.028(2) 0.033(2) 0.035(3) 0.002(2) 0.005(2) 0.018(2)
C7BA 0.035(2) 0.035(3) 0.037(3) -0.010(2) 0.001(2) 0.019(2)
C7AA 0.031(2) 0.032(2) 0.033(3) -0.006(2) 0.002(2) 0.012(2)
C3BA 0.034(3) 0.041(3) 0.046(3) -0.013(2) -0.004(2) 0.023(2)
C8BA 0.027(2) 0.036(2) 0.049(3) -0.005(2) -0.006(2) 0.021(2)
C4BA 0.032(2) 0.029(2) 0.044(3) -0.006(2) -0.003(2) 0.014(2)
C9BA 0.026(2) 0.030(2) 0.036(3) -0.001(2) 0.002(2) 0.0114(19)
C8AA 0.029(2) 0.027(2) 0.029(3) -0.0004(19) 0.0040(19) 0.0100(18)
C35 0.032(2) 0.040(3) 0.050(3) 0.001(2) -0.001(2) 0.020(2)
C36 0.036(3) 0.037(3) 0.063(4) -0.006(3) -0.008(3) 0.019(2)
C37 0.026(2) 0.029(2) 0.048(3) -0.002(2) 0.005(2) 0.0144(19)
C38 0.049(3) 0.073(4) 0.032(3) 0.003(3) 0.005(2) 0.042(3)
C9AA 0.036(3) 0.048(3) 0.037(3) 0.005(3) 0.002(2) 0.028(2)
C40 0.035(2) 0.030(2) 0.032(3) -0.006(2) 0.005(2) 0.012(2)
C41 0.037(3) 0.034(2) 0.045(3) 0.000(2) 0.003(2) 0.019(2)
C42 0.039(3) 0.027(2) 0.063(4) -0.007(3) -0.009(3) 0.012(2)
C43 0.034(2) 0.031(2) 0.047(3) -0.004(2) -0.006(2) 0.018(2)
C44 0.030(2) 0.043(3) 0.052(3) 0.010(2) 0.011(2) 0.020(2)
C45 0.036(3) 0.048(3) 0.075(4) 0.014(3) -0.008(3) 0.017(2)
C46 0.051(3) 0.039(3) 0.049(4) -0.007(3) 0.002(3) 0.016(3)
C47 0.033(3) 0.038(3) 0.053(3) 0.003(2) 0.004(2) 0.015(2)
C48 0.049(3) 0.074(4) 0.041(3) 0.022(3) 0.010(3) 0.031(3)
C49 0.041(3) 0.032(2) 0.046(3) -0.002(2) 0.009(2) 0.014(2)
C2BA 0.048(3) 0.033(3) 0.045(3) -0.001(2) 0.002(2) 0.017(2)
C3AA 0.044(3) 0.037(3) 0.045(3) 0.001(2) 0.011(2) 0.019(2)
C5BA 0.052(3) 0.037(3) 0.064(4) 0.000(3) 0.015(3) 0.023(3)
C5AA 0.050(3) 0.036(3) 0.051(4) 0.004(3) 0.000(3) 0.018(2)
C4AA 0.060(4) 0.040(3) 0.054(4) 0.005(3) 0.029(3) 0.019(3)
C6AA 0.051(3) 0.040(3) 0.070(4) -0.005(3) 0.028(3) 0.020(3)
C0BA 0.045(3) 0.033(3) 0.040(3) 0.001(2) 0.005(2) 0.012(2)
C1AA 0.058(4) 0.033(3) 0.070(4) -0.005(3) -0.003(3) 0.013(3)
N1 0.063(3) 0.054(3) 0.065(4) 0.005(3) 0.004(3) 0.032(3)
C2 0.039(3) 0.046(3) 0.056(4) 0.007(3) -0.001(3) 0.025(2)
C3CA 0.047(3) 0.040(3) 0.063(4) 0.007(3) -0.011(3) 0.025(3)
C4CA 0.037(3) 0.050(3) 0.047(3) -0.002(3) -0.003(3) 0.012(2)
C1CA 0.040(3) 0.044(3) 0.062(4) 0.012(3) 0.002(3) 0.016(2)
C6 0.038(3) 0.051(3) 0.067(4) 0.008(3) 0.018(3) 0.017(3)
C7 0.048(3) 0.041(3) 0.065(4) 0.014(3) 0.008(3) 0.019(3)
C8 0.036(3) 0.041(3) 0.068(4) 0.006(3) -0.011(3) 0.019(2)
C9 0.038(3) 0.053(3) 0.068(4) 0.009(3) 0.016(3) 0.026(3)
C10 0.047(3) 0.054(3) 0.058(4) 0.001(3) -0.013(3) 0.025(3)
C11 0.068(4) 0.127(7) 0.060(5) 0.053(5) 0.026(4) 0.053(5)
C0CA 0.054(4) 0.067(4) 0.110(6) 0.033(4) 0.043(4) 0.023(3)
C13 0.036(3) 0.045(3) 0.099(5) -0.002(3) -0.016(3) 0.018(3)
C14 0.039(3) 0.050(3) 0.075(4) 0.015(3) 0.007(3) 0.028(3)
C15 0.064(4) 0.067(4) 0.094(6) 0.015(4) -0.033(4) 0.036(4)
C16 0.050(3) 0.068(4) 0.091(5) 0.017(4) 0.003(3) 0.044(3)
C17 0.060(4) 0.067(4) 0.080(5) 0.011(4) -0.030(3) 0.029(3)
C18 0.051(3) 0.043(3) 0.072(4) 0.001(3) -0.014(3) 0.030(3)
C19 0.061(4) 0.069(4) 0.077(5) 0.001(4) -0.022(4) 0.026(4)
C20 0.040(3) 0.049(3) 0.100(6) 0.009(3) -0.018(3) 0.016(3)
C21 0.046(3) 0.048(3) 0.111(6) 0.002(4) -0.035(4) 0.020(3)
C22 0.075(5) 0.068(4) 0.070(5) 0.004(4) 0.012(4) 0.017(4)
C23 0.040(3) 0.064(4) 0.075(5) -0.005(3) -0.016(3) 0.008(3)
C24 0.117(6) 0.096(5) 0.041(4) -0.007(4) 0.001(4) 0.075(5)
C26 0.048(4) 0.077(5) 0.090(6) 0.002(4) -0.029(4) 0.025(3)
C27 0.111(6) 0.069(4) 0.116(6) 0.020(4) 0.077(5) 0.053(4)
C28 0.071(4) 0.066(4) 0.090(5) 0.016(4) 0.001(4) 0.029(4)
C29 0.095(6) 0.184(10) 0.045(5) 0.040(6) 0.026(4) 0.100(7)
C30 0.058(4) 0.064(4) 0.117(6) -0.020(4) -0.047(4) 0.030(4)
O31 0.088(4) 0.152(6) 0.167(6) 0.024(5) 0.041(4) 0.076(4)
C32 0.036(3) 0.049(4) 0.136(7) -0.001(4) -0.016(4) 0.012(3)
C33 0.098(7) 0.096(6) 0.124(8) 0.007(5) 0.002(6) 0.065(6)
C34 0.167(9) 0.168(10) 0.044(5) -0.006(6) 0.011(5) 0.125(9)
C39 0.143(9) 0.259(14) 0.051(5) 0.053(7) 0.025(5) 0.127(9)
C1 0.073(4) 0.056(4) 0.116(6) 0.028(4) 0.000(4) 0.039(4)
C3 0.075(5) 0.075(5) 0.192(10) 0.028(6) -0.079(6) 0.001(4)
C4 0.072(5) 0.122(7) 0.145(9) 0.022(6) -0.066(6) 0.009(5)
C0AA 0.080(6) 0.096(6) 0.182(10) -0.010(6) -0.080(6) 0.033(5)

loop_
_atom_type_symbol
_atom_type_description
_atom_type_scat_dispersion_real
_atom_type_scat_dispersion_imag
_atom_type_scat_source
C C 0.0033 0.0016 'International Tables Vol C Tables 4.2.6.8 and 6.1.1.4'
H H 0.0000 0.0000 'International Tables Vol C Tables 4.2.6.8 and 6.1.1.4'
N N 0.0061 0.0033 'International Tables Vol C Tables 4.2.6.8 and 6.1.1.4'
O O 0.0106 0.0060 'International Tables Vol C Tables 4.2.6.8 and 6.1.1.4'
Ti Ti 0.2776 0.4457 'International Tables Vol C Tables 4.2.6.8 and 6.1.1.4'
Zr Zr -2.9673 0.5597 'International Tables Vol C Tables 4.2.6.8 and 6.1.1.4'

loop_
_geom_angle_atom_site_label_1
_geom_angle_atom_site_label_2
_geom_angle_atom_site_label_3
_geom_angle
_geom_angle_site_symmetry_1
_geom_angle_site_symmetry_3
Ti2 Zr1 Ti3 103.46(2) . .
Ti2 Zr1 Ti4 66.72(2) . .
Ti2 Zr1 Ti5 68.00(2) . .
Ti4 Zr1 Ti3 67.54(2) . .
Ti5 Zr1 Ti3 66.95(2) . .
Ti5 Zr1 Ti4 102.93(2) . .
O1 Zr1 Ti2 95.07(8) . .
O1 Zr1 Ti3 35.65(8) . .
O1 Zr1 Ti4 36.04(8) . .
O1 Zr1 Ti5 94.76(8) . .
O1 Zr1 O3 70.53(11) . .
O1 Zr1 O7 71.10(10) . .
O1 Zr1 O0AA 80.03(12) . .
O2 Zr1 Ti2 109.54(8) . .
O2 Zr1 Ti3 109.73(8) . .
O2 Zr1 Ti4 173.97(9) . .
O2 Zr1 Ti5 71.07(9) . .
O2 Zr1 O1 143.15(11) . .
O2 Zr1 O3 79.49(11) . .
O2 Zr1 O7 142.30(11) . .
O2 Zr1 O0AA 114.75(12) . .
O3 Zr1 Ti2 96.67(8) . .
O3 Zr1 Ti3 35.84(8) . .
O3 Zr1 Ti4 96.04(7) . .
O3 Zr1 Ti5 35.97(8) . .
O5 Zr1 Ti2 36.10(8) . .
O5 Zr1 Ti3 95.17(8) . .
O5 Zr1 Ti4 94.79(8) . .
O5 Zr1 Ti5 36.05(8) . .
O5 Zr1 O1 108.81(11) . .
O5 Zr1 O2 79.96(11) . .
O5 Zr1 O3 71.07(11) . .
O5 Zr1 O7 70.89(11) . .
O5 Zr1 O0AA 143.37(11) . .
O7 Zr1 Ti2 35.76(8) . .
O7 Zr1 Ti3 96.49(7) . .
O7 Zr1 Ti4 35.94(7) . .
O7 Zr1 Ti5 96.47(8) . .
O7 Zr1 O3 111.58(10) . .
O0AA Zr1 Ti2 109.53(8) . .
O0AA Zr1 Ti3 109.23(8) . .
O0AA Zr1 Ti4 71.26(9) . .
O0AA Zr1 Ti5 174.13(9) . .
O0AA Zr1 O3 142.07(11) . .
O0AA Zr1 O7 79.33(11) . .
O10 Zr1 Ti2 71.67(8) . .
O10 Zr1 Ti3 175.10(8) . .
O10 Zr1 Ti4 109.37(8) . .
O10 Zr1 Ti5 110.86(8) . .
O10 Zr1 O1 142.74(11) . .
O10 Zr1 O2 72.95(11) . .
O10 Zr1 O3 143.74(11) . .
O10 Zr1 O5 81.16(11) . .
O10 Zr1 O7 79.27(11) . .
O10 Zr1 O0AA 72.58(12) . .
O11 Zr1 Ti2 174.54(8) . .
O11 Zr1 Ti3 71.17(8) . .
O11 Zr1 Ti4 109.54(9) . .
O11 Zr1 Ti5 109.90(9) . .
O11 Zr1 O1 79.98(11) . .
O11 Zr1 O2 73.82(12) . .
O11 Zr1 O3 79.56(11) . .
O11 Zr1 O5 143.59(12) . .
O11 Zr1 O7 142.24(12) . .
O11 Zr1 O0AA 72.05(12) . .
O11 Zr1 O10 113.69(11) . .
Zr1 Ti2 Ti2 128.444(16) . 17_554
O4 Ti2 Zr1 108.51(12) . .
O4 Ti2 Ti2 19.94(12) . 17_554
O4 Ti2 O5 96.08(12) . .
O4 Ti2 O7 99.66(12) . .
O4 Ti2 O14 168.58(15) . .
O4 Ti2 O17 88.70(13) . .
O4 Ti2 O20 87.66(12) . .
O5 Ti2 Zr1 42.24(9) . .
O5 Ti2 Ti2 110.40(9) . 17_554
O5 Ti2 O14 92.35(12) . .
O5 Ti2 O17 94.98(13) . .
O5 Ti2 O20 176.04(13) . .
O7 Ti2 Zr1 42.75(9) . .
O7 Ti2 Ti2 114.07(9) . 17_554
O7 Ti2 O5 83.77(13) . .
O7 Ti2 O14 88.87(12) . .
O7 Ti2 O17 171.63(13) . .
O7 Ti2 O20 94.36(13) . .
O14 Ti2 Zr1 82.90(8) . .
O14 Ti2 Ti2 148.64(8) . 17_554
O14 Ti2 O20 84.11(12) . .
O17 Ti2 Zr1 133.85(10) . .
O17 Ti2 Ti2 74.14(9) . 17_554
O17 Ti2 O14 82.90(12) . .
O17 Ti2 O20 86.36(13) . .
O20 Ti2 Zr1 135.15(10) . .
O20 Ti2 Ti2 73.55(9) . 17_554
Zr1 Ti3 Ti3 128.056(16) . 17_554
O1 Ti3 Zr1 42.05(9) . .
O1 Ti3 Ti3 112.49(9) . 17_554
O1 Ti3 O3 83.58(13) . .
O1 Ti3 O15 94.00(14) . .
O1 Ti3 O21 173.65(13) . .
O1 Ti3 O23 89.77(13) . .
O3 Ti3 Zr1 42.75(9) . .
O3 Ti3 Ti3 111.46(10) . 17_554
O3 Ti3 O15 174.68(14) . .
O3 Ti3 O21 95.78(13) . .
O3 Ti3 O23 91.54(12) . .
O15 Ti3 Zr1 133.78(11) . .
O15 Ti3 Ti3 73.84(10) . 17_554
O15 Ti3 O21 86.10(14) . .
O15 Ti3 O23 83.69(13) . .
O18 Ti3 Zr1 108.70(12) . .
O18 Ti3 Ti3 19.36(12) . 17_554
O18 Ti3 O1 98.23(13) . .
O18 Ti3 O3 97.79(13) . .
O18 Ti3 O15 87.24(13) . .
O18 Ti3 O21 88.11(13) . .
O18 Ti3 O23 168.31(15) . .
O21 Ti3 Zr1 135.73(10) . .
O21 Ti3 Ti3 73.65(9) . 17_554
O21 Ti3 O23 83.93(13) . .
O23 Ti3 Zr1 82.95(9) . .
O23 Ti3 Ti3 148.99(9) . 17_554
Zr1 Ti4 Ti5 127.48(3) . 17_554
O1 Ti4 Zr1 42.38(9) . .
O1 Ti4 Ti5 110.58(9) . 17_554
O1 Ti4 O6BA 94.74(13) . .
O1 Ti4 O25 174.84(13) . .
O1 Ti4 O2AA 91.06(13) . .
O6 Ti4 Zr1 107.48(10) . .
O6 Ti4 Ti5 20.00(9) . 17_554
O6 Ti4 O1 96.00(13) . .
O6 Ti4 O7 98.67(13) . .
O6 Ti4 O6BA 88.15(13) . .
O6 Ti4 O25 88.40(13) . .
O6 Ti4 O2AA 169.22(14) . .
O7 Ti4 Zr1 42.72(8) . .
O7 Ti4 Ti5 112.91(9) . 17_554
O7 Ti4 O1 83.99(12) . .
O7 Ti4 O6BA 173.15(14) . .
O7 Ti4 O25 92.69(13) . .
O7 Ti4 O2AA 90.14(13) . .
O6BA Ti4 Zr1 134.40(10) . .
O6BA Ti4 Ti5 73.85(10) . 17_554
O6BA Ti4 O25 88.09(14) . .
O6BA Ti4 O2AA 83.14(14) . .
O25 Ti4 Zr1 133.50(9) . .
O25 Ti4 Ti5 74.35(9) . 17_554
O25 Ti4 O2AA 84.98(13) . .
O2AA Ti4 Zr1 83.22(9) . .
O2AA Ti4 Ti5 149.28(10) . 17_554
Zr1 Ti5 Ti4 129.56(3) . 17_554
O3 Ti5 Zr1 43.05(9) . .
O3 Ti5 Ti4 114.21(9) . 17_554
O3 Ti5 O5 84.00(13) . .
O3 Ti5 O12 172.16(13) . .
O3 Ti5 O13 91.82(13) . .
O3 Ti5 O16 90.08(13) . .
O5 Ti5 Zr1 42.16(9) . .
O5 Ti5 Ti4 111.73(9) . 17_554
O5 Ti5 O12 93.08(13) . .
O5 Ti5 O13 173.74(13) . .
O5 Ti5 O16 91.78(12) . .
O6 Ti5 Zr1 109.34(10) 17_554 .
O6 Ti5 Ti4 20.24(10) 17_554 17_554
O6 Ti5 O3 99.43(13) 17_554 .
O6 Ti5 O5 97.53(13) 17_554 .
O6 Ti5 O12 88.15(13) 17_554 .
O6 Ti5 O13 87.73(13) 17_554 .
O6 Ti5 O16 167.30(14) 17_554 .
O12 Ti5 Zr1 132.30(10) . .
O12 Ti5 Ti4 73.63(9) . 17_554
O12 Ti5 O13 90.46(14) . .
O12 Ti5 O16 82.72(13) . .
O13 Ti5 Zr1 132.69(10) . .
O13 Ti5 Ti4 74.23(9) . 17_554
O13 Ti5 O16 83.55(12) . .
O16 Ti5 Zr1 83.36(9) . .
O16 Ti5 Ti4 147.07(10) . 17_554
Ti3 O1 Zr1 102.30(13) . .
Ti3 O1 Ti4 136.44(16) . .
Ti4 O1 Zr1 101.58(12) . .
C37 O2 Zr1 136.5(3) . .
Ti3 O3 Zr1 101.41(13) . .
Ti5 O3 Zr1 100.98(12) . .
Ti5 O3 Ti3 134.65(16) . .
Ti2 O4 Ti2 140.1(2) . 17_554
Ti2 O5 Zr1 101.66(13) . .
Ti2 O5 Ti5 136.78(16) . .
Ti5 O5 Zr1 101.78(13) . .
Ti5 O6 Ti4 139.76(18) 17_554 .
Ti2 O7 Zr1 101.49(13) . .
Ti2 O7 Ti4 133.96(16) . .
Ti4 O7 Zr1 101.34(12) . .
C9AA O0AA Zr1 136.4(3) . .
C8AA O10 Zr1 136.2(3) . .
C41 O11 Zr1 137.0(3) . .
C7BA O12 Ti5 134.9(3) . .
C7AA O13 Ti5 131.2(3) . .
C8AA O14 Ti2 125.6(3) . .
C35 O15 Ti3 132.7(3) . .
C37 O16 Ti5 124.4(3) . .
C1BA O17 Ti2 135.1(3) . .
Ti3 O18 Ti3 141.3(2) 17_554 .
C1BA O20 Ti2 132.5(3) 17_554 .
C35 O21 Ti3 132.5(3) 17_554 .
C7AA O6BA Ti4 134.4(3) 17_554 .
C41 O23 Ti3 123.8(3) . .
C7BA O25 Ti4 132.5(3) 17_554 .
C9AA O2AA Ti4 125.4(3) . .
O17 C1BA C8BA 115.6(4) . .
O20 C1BA O17 124.5(4) 17_554 .
O20 C1BA C8BA 119.9(4) 17_554 .
O12 C7BA O25 124.6(4) . 17_554
O12 C7BA C3BA 117.8(4) . .
O25 C7BA C3BA 117.5(4) 17_554 .
O13 C7AA O6BA 124.5(4) . 17_554
O13 C7AA C40 119.5(4) . .
O6BA C7AA C40 115.9(4) 17_554 .
C4CA C3BA C7BA 120.0(5) . .
C4CA C3BA C18 119.3(5) . .
C18 C3BA C7BA 120.5(5) . .
C45 C8BA C1BA 122.1(4) . .
C45 C8BA C8 118.2(4) . .
C8 C8BA C1BA 119.7(4) . .
C2BA C4BA C37 119.9(4) . .
C0BA C4BA C37 121.4(5) . .
C0BA C4BA C2BA 118.7(4) . .
C44 C9BA C8AA 120.5(4) . .
C47 C9BA C8AA 120.5(4) . .
C47 C9BA C44 119.1(4) . .
O10 C8AA C9BA 117.6(4) . .
O14 C8AA O10 123.5(4) . .
O14 C8AA C9BA 118.9(4) . .
O15 C35 C36 115.1(4) . .
O21 C35 O15 125.0(4) 17_554 .
O21 C35 C36 119.9(4) 17_554 .
C10 C36 C35 119.9(5) . .
C10 C36 C13 119.6(5) . .
C13 C36 C35 120.4(5) . .
O2 C37 C4BA 116.6(4) . .
O16 C37 O2 124.6(4) . .
O16 C37 C4BA 118.9(5) . .
C48 C38 C9AA 120.6(5) . .
C48 C38 C24 120.0(6) . .
C24 C38 C9AA 119.4(6) . .
O0AA C9AA O2AA 123.8(5) . .
O0AA C9AA C38 117.1(5) . .
O2AA C9AA C38 119.2(5) . .
C49 C40 C7AA 119.1(4) . .
C3AA C40 C7AA 121.5(4) . .
C3AA C40 C49 119.4(4) . .
O11 C41 C43 114.9(4) . .
O23 C41 O11 124.2(4) . .
O23 C41 C43 120.9(4) . .
C46 C42 C5AA 117.9(5) . .
C46 C42 C1AA 121.7(5) . .
C5AA C42 C1AA 120.4(5) . .
C2 C43 C41 119.0(4) . .
C14 C43 C41 122.4(5) . .
C14 C43 C2 118.6(5) . .
C9BA C44 H44 120.3 . .
C9 C44 C9BA 119.5(5) . .
C9 C44 H44 120.3 . .
C8BA C45 H45 119.9 . .
C8BA C45 C17 120.2(5) . .
C17 C45 H45 119.9 . .
C42 C46 H46 119.2 . .
C42 C46 C0BA 121.7(5) . .
C0BA C46 H46 119.2 . .
C9BA C47 H47 119.5 . .
C9BA C47 C7 121.0(5) . .
C7 C47 H47 119.5 . .
C38 C48 H48 120.3 . .
C38 C48 C11 119.5(7) . .
C11 C48 H48 120.3 . .
C40 C49 H49 119.9 . .
C4AA C49 C40 120.1(5) . .
C4AA C49 H49 119.9 . .
C4BA C2BA H2BA 119.7 . .
C5AA C2BA C4BA 120.6(5) . .
C5AA C2BA H2BA 119.7 . .
C40 C3AA H3AA 120.0 . .
C40 C3AA C5BA 119.9(5) . .
C5BA C3AA H3AA 120.0 . .
C3AA C5BA H5BA 119.3 . .
C3AA C5BA C6AA 121.4(5) . .
C6AA C5BA H5BA 119.3 . .
C42 C5AA H5AA 119.5 . .
C2BA C5AA C42 121.1(5) . .
C2BA C5AA H5AA 119.5 . .
C49 C4AA H4AA 119.5 . .
C49 C4AA C6AA 121.0(5) . .
C6AA C4AA H4AA 119.5 . .
C5BA C6AA C4AA 118.1(5) . .
C5BA C6AA C27 120.9(5) . .
C4AA C6AA C27 121.0(5) . .
C4BA C0BA C46 120.1(5) . .
C4BA C0BA H0BA 120.0 . .
C46 C0BA H0BA 120.0 . .
C42 C1AA H1AA 109.5 . .
C42 C1AA H1AB 109.5 . .
C42 C1AA H1AC 109.5 . .
H1AA C1AA H1AB 109.5 . .
H1AA C1AA H1AC 109.5 . .
H1AB C1AA H1AC 109.5 . .
C28 N1 C22 116.7(6) . .
C33 N1 C22 123.0(7) . .
C33 N1 C28 120.3(6) . .
C43 C2 H2 119.5 . .
C1CA C2 C43 120.9(5) . .
C1CA C2 H2 119.5 . .
C1CA C3CA C16 118.1(5) . .
C1CA C3CA C1 120.4(6) . .
C16 C3CA C1 121.6(5) . .
C3BA C4CA H4CA 120.2 . .
C3BA C4CA C23 119.5(5) . .
C23 C4CA H4CA 120.2 . .
C2 C1CA H1CA 119.7 . .
C3CA C1CA C2 120.7(5) . .
C3CA C1CA H1CA 119.7 . .
C7 C6 C0CA 120.8(5) . .
C9 C6 C7 118.6(5) . .
C9 C6 C0CA 120.6(5) . .
C47 C7 H7 120.0 . .
C6 C7 C47 120.1(5) . .
C6 C7 H7 120.0 . .
C8BA C8 H8 119.2 . .
C20 C8 C8BA 121.7(5) . .
C20 C8 H8 119.2 . .
C44 C9 C6 121.8(5) . .
C44 C9 H9 119.1 . .
C6 C9 H9 119.1 . .
C36 C10 H10 120.0 . .
C36 C10 C19 119.9(6) . .
C19 C10 H10 120.0 . .
C48 C11 H11 119.6 . .
C48 C11 C29 120.7(8) . .
C29 C11 H11 119.6 . .
C6 C0CA H0CA 109.5 . .
C6 C0CA H0CB 109.5 . .
C6 C0CA H0CC 109.5 . .
H0CA C0CA H0CB 109.5 . .
H0CA C0CA H0CC 109.5 . .
H0CB C0CA H0CC 109.5 . .
C36 C13 H13 120.4 . .
C36 C13 C32 119.2(6) . .
C32 C13 H13 120.4 . .
C43 C14 H14 120.1 . .
C43 C14 C16 119.8(5) . .
C16 C14 H14 120.1 . .
C18 C15 H15 119.5 . .
C26 C15 H15 119.5 . .
C26 C15 C18 121.0(6) . .
C3CA C16 C14 121.8(5) . .
C3CA C16 H16 119.1 . .
C14 C16 H16 119.1 . .
C45 C17 H17 119.5 . .
C21 C17 C45 121.0(6) . .
C21 C17 H17 119.5 . .
C3BA C18 C15 119.7(5) . .
C3BA C18 H18 120.1 . .
C15 C18 H18 120.1 . .
C10 C19 H19 119.3 . .
C30 C19 C10 121.4(6) . .
C30 C19 H19 119.3 . .
C8 C20 H20 120.0 . .
C21 C20 C8 120.1(6) . .
C21 C20 H20 120.0 . .
C17 C21 C3 121.2(6) . .
C20 C21 C17 118.7(5) . .
C20 C21 C3 120.0(6) . .
N1 C22 H22A 109.5 . .
N1 C22 H22B 109.5 . .
N1 C22 H22C 109.5 . .
H22A C22 H22B 109.5 . .
H22A C22 H22C 109.5 . .
H22B C22 H22C 109.5 . .
C4CA C23 H23 119.1 . .
C26 C23 C4CA 121.8(6) . .
C26 C23 H23 119.1 . .
C38 C24 H24 120.1 . .
C38 C24 C34 119.7(8) . .
C34 C24 H24 120.1 . .
C15 C26 C4 120.5(7) . .
C23 C26 C15 118.6(6) . .
C23 C26 C4 120.9(7) . .
C6AA C27 H27A 109.5 . .
C6AA C27 H27B 109.5 . .
C6AA C27 H27C 109.5 . .
H27A C27 H27B 109.5 . .
H27A C27 H27C 109.5 . .
H27B C27 H27C 109.5 . .
N1 C28 H28A 109.5 . .
N1 C28 H28B 109.5 . .
N1 C28 H28C 109.5 . .
H28A C28 H28B 109.5 . .
H28A C28 H28C 109.5 . .
H28B C28 H28C 109.5 . .
C11 C29 C39 120.4(10) . .
C34 C29 C11 119.1(7) . .
C34 C29 C39 120.5(10) . .
C19 C30 C32 118.2(6) . .
C19 C30 C0AA 120.3(7) . .
C32 C30 C0AA 121.6(7) . .
C13 C32 H32 119.2 . .
C30 C32 C13 121.7(6) . .
C30 C32 H32 119.2 . .
N1 C33 H33 116.6 . .
O31 C33 N1 126.9(9) . .
O31 C33 H33 116.6 . .
C24 C34 H34 119.5 . .
C29 C34 C24 121.0(8) . .
C29 C34 H34 119.5 . .
C29 C39 H39A 109.5 . .
C29 C39 H39B 109.5 . .
C29 C39 H39C 109.5 . .
H39A C39 H39B 109.5 . .
H39A C39 H39C 109.5 . .
H39B C39 H39C 109.5 . .
C3CA C1 H1A 109.5 . .
C3CA C1 H1B 109.5 . .
C3CA C1 H1C 109.5 . .
H1A C1 H1B 109.5 . .
H1A C1 H1C 109.5 . .
H1B C1 H1C 109.5 . .
C21 C3 H3A 109.5 . .
C21 C3 H3B 109.5 . .
C21 C3 H3C 109.5 . .
H3A C3 H3B 109.5 . .
H3A C3 H3C 109.5 . .
H3B C3 H3C 109.5 . .
C26 C4 H4A 109.5 . .
C26 C4 H4B 109.5 . .
C26 C4 H4C 109.5 . .
H4A C4 H4B 109.5 . .
H4A C4 H4C 109.5 . .
H4B C4 H4C 109.5 . .
C30 C0AA H0AA 109.5 . .
C30 C0AA H0AB 109.5 . .
C30 C0AA H0AC 109.5 . .
H0AA C0AA H0AB 109.5 . .
H0AA C0AA H0AC 109.5 . .
H0AB C0AA H0AC 109.5 . .

loop_
_geom_bond_atom_site_label_1
_geom_bond_atom_site_label_2
_geom_bond_distance
_geom_bond_site_symmetry_2
Zr1 Ti2 3.1775(10) .
Zr1 Ti3 3.1934(11) .
Zr1 Ti4 3.1812(11) .
Zr1 Ti5 3.1806(12) .
Zr1 O1 2.189(3) .
Zr1 O2 2.184(3) .
Zr1 O3 2.211(3) .
Zr1 O5 2.181(3) .
Zr1 O7 2.201(3) .
Zr1 O0AA 2.194(3) .
Zr1 O10 2.180(3) .
Zr1 O11 2.159(3) .
Ti2 Ti2 3.3758(16) 17_554
Ti2 O4 1.7955(15) .
Ti2 O5 1.912(3) .
Ti2 O7 1.895(3) .
Ti2 O14 2.076(3) .
Ti2 O17 2.008(3) .
Ti2 O20 2.080(3) .
Ti3 Ti3 3.3902(17) 17_554
Ti3 O1 1.905(3) .
Ti3 O3 1.907(3) .
Ti3 O15 2.027(3) .
Ti3 O18 1.7968(15) .
Ti3 O21 2.066(3) .
Ti3 O23 2.101(3) .
Ti4 Ti5 3.3656(12) 17_554
Ti4 O1 1.911(3) .
Ti4 O6 1.802(3) .
Ti4 O7 1.905(3) .
Ti4 O6BA 2.000(3) .
Ti4 O25 2.035(3) .
Ti4 O2AA 2.066(3) .
Ti5 Ti4 3.3655(12) 17_554
Ti5 O3 1.903(3) .
Ti5 O5 1.912(3) .
Ti5 O6 1.782(3) 17_554
Ti5 O12 2.016(3) .
Ti5 O13 2.071(3) .
Ti5 O16 2.078(3) .
O2 C37 1.262(6) .
O4 Ti2 1.7955(15) 17_554
O6 Ti5 1.782(3) 17_554
O0AA C9AA 1.256(6) .
O10 C8AA 1.271(5) .
O11 C41 1.276(5) .
O12 C7BA 1.261(6) .
O13 C7AA 1.270(5) .
O14 C8AA 1.267(5) .
O15 C35 1.277(5) .
O16 C37 1.259(6) .
O17 C1BA 1.269(5) .
O18 Ti3 1.7966(15) 17_554
O20 C1BA 1.262(5) 17_554
O21 C35 1.260(6) 17_554
O6BA C7AA 1.273(5) 17_554
O23 C41 1.259(5) .
O25 C7BA 1.279(5) 17_554
O2AA C9AA 1.275(6) .
C1BA O20 1.262(5) 17_554
C1BA C8BA 1.477(6) .
C7BA O25 1.279(5) 17_554
C7BA C3BA 1.481(6) .
C7AA O6BA 1.273(5) 17_554
C7AA C40 1.479(6) .
C3BA C4CA 1.385(7) .
C3BA C18 1.387(7) .
C8BA C45 1.366(7) .
C8BA C8 1.392(7) .
C4BA C37 1.483(6) .
C4BA C2BA 1.391(7) .
C4BA C0BA 1.384(7) .
C9BA C8AA 1.475(6) .
C9BA C44 1.397(6) .
C9BA C47 1.372(6) .
C35 O21 1.260(6) 17_554
C35 C36 1.494(7) .
C36 C10 1.377(7) .
C36 C13 1.385(7) .
C38 C9AA 1.480(7) .
C38 C48 1.370(8) .
C38 C24 1.379(8) .
C40 C49 1.388(7) .
C40 C3AA 1.374(7) .
C41 C43 1.490(7) .
C42 C46 1.379(7) .
C42 C5AA 1.389(7) .
C42 C1AA 1.515(7) .
C43 C2 1.383(7) .
C43 C14 1.373(6) .
C44 H44 0.9500 .
C44 C9 1.377(7) .
C45 H45 0.9500 .
C45 C17 1.400(7) .
C46 H46 0.9500 .
C46 C0BA 1.389(7) .
C47 H47 0.9500 .
C47 C7 1.391(7) .
C48 H48 0.9500 .
C48 C11 1.379(8) .
C49 H49 0.9500 .
C49 C4AA 1.374(7) .
C2BA H2BA 0.9500 .
C2BA C5AA 1.382(7) .
C3AA H3AA 0.9500 .
C3AA C5BA 1.380(7) .
C5BA H5BA 0.9500 .
C5BA C6AA 1.382(7) .
C5AA H5AA 0.9500 .
C4AA H4AA 0.9500 .
C4AA C6AA 1.383(7) .
C6AA C27 1.513(7) .
C0BA H0BA 0.9500 .
C1AA H1AA 0.9800 .
C1AA H1AB 0.9800 .
C1AA H1AC 0.9800 .
N1 C22 1.459(8) .
N1 C28 1.435(8) .
N1 C33 1.299(9) .
C2 H2 0.9500 .
C2 C1CA 1.379(7) .
C3CA C1CA 1.373(7) .
C3CA C16 1.374(8) .
C3CA C1 1.507(7) .
C4CA H4CA 0.9500 .
C4CA C23 1.387(7) .
C1CA H1CA 0.9500 .
C6 C7 1.384(7) .
C6 C9 1.380(8) .
C6 C0CA 1.516(7) .
C7 H7 0.9500 .
C8 H8 0.9500 .
C8 C20 1.383(7) .
C9 H9 0.9500 .
C10 H10 0.9500 .
C10 C19 1.387(8) .
C11 H11 0.9500 .
C11 C29 1.385(12) .
C0CA H0CA 0.9800 .
C0CA H0CB 0.9800 .
C0CA H0CC 0.9800 .
C13 H13 0.9500 .
C13 C32 1.386(8) .
C14 H14 0.9500 .
C14 C16 1.384(7) .
C15 H15 0.9500 .
C15 C18 1.389(8) .
C15 C26 1.381(9) .
C16 H16 0.9500 .
C17 H17 0.9500 .
C17 C21 1.383(9) .
C18 H18 0.9500 .
C19 H19 0.9500 .
C19 C30 1.369(9) .
C20 H20 0.9500 .
C20 C21 1.371(9) .
C21 C3 1.526(8) .
C22 H22A 0.9800 .
C22 H22B 0.9800 .
C22 H22C 0.9800 .
C23 H23 0.9500 .
C23 C26 1.361(9) .
C24 H24 0.9500 .
C24 C34 1.380(10) .
C26 C4 1.505(9) .
C27 H27A 0.9800 .
C27 H27B 0.9800 .
C27 H27C 0.9800 .
C28 H28A 0.9800 .
C28 H28B 0.9800 .
C28 H28C 0.9800 .
C29 C34 1.355(13) .
C29 C39 1.527(10) .
C30 C32 1.379(9) .
C30 C0AA 1.514(8) .
O31 C33 1.229(10) .
C32 H32 0.9500 .
C33 H33 0.9500 .
C34 H34 0.9500 .
C39 H39A 0.9800 .
C39 H39B 0.9800 .
C39 H39C 0.9800 .
C1 H1A 0.9800 .
C1 H1B 0.9800 .
C1 H1C 0.9800 .
C3 H3A 0.9800 .
C3 H3B 0.9800 .
C3 H3C 0.9800 .
C4 H4A 0.9800 .
C4 H4B 0.9800 .
C4 H4C 0.9800 .
C0AA H0AA 0.9800 .
C0AA H0AB 0.9800 .
C0AA H0AC 0.9800 .

loop_
_geom_torsion_atom_site_label_1
_geom_torsion_atom_site_label_2
_geom_torsion_atom_site_label_3
_geom_torsion_atom_site_label_4
_geom_torsion
_geom_torsion_site_symmetry_1
_geom_torsion_site_symmetry_4
Zr1 Ti2 O4 Ti2 -178.68(3) . 17_554
Zr1 Ti2 O7 Ti4 -118.3(3) . .
Zr1 Ti3 O18 Ti3 179.06(4) . 17_554
Zr1 Ti4 O6 Ti5 179.9(2) . 17_554
Zr1 O2 C37 O16 -1.5(7) . .
Zr1 O2 C37 C4BA 179.2(3) . .
Zr1 O0AA C9AA O2AA -0.1(7) . .
Zr1 O0AA C9AA C38 179.2(3) . .
Zr1 O10 C8AA O14 -5.6(7) . .
Zr1 O10 C8AA C9BA 175.1(3) . .
Zr1 O11 C41 O23 14.0(8) . .
Zr1 O11 C41 C43 -167.8(3) . .
Ti2 Ti2 O7 Zr1 121.32(8) 17_554 .
Ti2 Ti2 O7 Ti4 3.0(2) 17_554 .
Ti2 O14 C8AA O10 3.1(6) . .
Ti2 O14 C8AA C9BA -177.6(3) . .
Ti2 O17 C1BA O20 -3.7(7) . 17_554
Ti2 O17 C1BA C8BA 176.6(3) . .
Ti3 O15 C35 O21 -21.7(8) . 17_554
Ti3 O15 C35 C36 156.8(3) . .
Ti3 O23 C41 O11 -9.3(7) . .
Ti3 O23 C41 C43 172.6(3) . .
Ti4 O2AA C9AA O0AA 0.3(6) . .
Ti4 O2AA C9AA C38 -179.0(3) . .
Ti5 O12 C7BA O25 -3.2(7) . 17_554
Ti5 O12 C7BA C3BA 179.8(3) . .
Ti5 O13 C7AA O6BA 11.4(7) . 17_554
Ti5 O13 C7AA C40 -169.9(3) . .
Ti5 O16 C37 O2 3.1(6) . .
Ti5 O16 C37 C4BA -177.6(3) . .
O1 Ti3 O18 Ti3 -138.95(10) . 17_554
O1 Ti4 O6 Ti5 138.1(3) . 17_554
O3 Ti3 O18 Ti3 136.46(10) . 17_554
O4 Ti2 O7 Zr1 106.87(12) . .
O4 Ti2 O7 Ti4 -11.5(2) . .
O5 Ti2 O4 Ti2 -137.23(9) . 17_554
O5 Ti2 O7 Zr1 11.74(12) . .
O5 Ti2 O7 Ti4 -106.6(2) . .
O7 Ti2 O4 Ti2 138.08(9) . 17_554
O7 Ti4 O6 Ti5 -137.1(3) . 17_554
O11 C41 C43 C2 19.0(7) . .
O11 C41 C43 C14 -160.6(5) . .
O12 C7BA C3BA C4CA -6.0(7) . .
O12 C7BA C3BA C18 169.8(4) . .
O13 C7AA C40 C49 -175.3(4) . .
O13 C7AA C40 C3AA 3.3(7) . .
O14 Ti2 O4 Ti2 0.2(5) . 17_554
O14 Ti2 O7 Zr1 -80.75(12) . .
O14 Ti2 O7 Ti4 160.9(2) . .
O15 Ti3 O18 Ti3 -45.30(10) . 17_554
O15 C35 C36 C10 1.2(7) . .
O15 C35 C36 C13 -178.4(5) . .
O17 Ti2 O4 Ti2 -42.36(10) . 17_554
O17 C1BA C8BA C45 172.4(5) . .
O17 C1BA C8BA C8 -8.7(6) . .
O20 Ti2 O4 Ti2 44.05(9) . 17_554
O20 Ti2 O7 Zr1 -164.76(12) . .
O20 Ti2 O7 Ti4 76.9(2) . .
O20 C1BA C8BA C45 -7.3(7) 17_554 .
O20 C1BA C8BA C8 171.6(4) 17_554 .
O21 Ti3 O18 Ti3 40.88(10) . 17_554
O21 C35 C36 C10 179.8(5) 17_554 .
O21 C35 C36 C13 0.3(8) 17_554 .
O6BA Ti4 O6 Ti5 43.6(3) . 17_554
O6BA C7AA C40 C49 3.5(7) 17_554 .
O6BA C7AA C40 C3AA -177.8(5) 17_554 .
O23 Ti3 O18 Ti3 -6.2(5) . 17_554
O23 C41 C43 C2 -162.7(5) . .
O23 C41 C43 C14 17.7(8) . .
O25 Ti4 O6 Ti5 -44.6(3) . 17_554
O25 C7BA C3BA C4CA 176.8(4) 17_554 .
O25 C7BA C3BA C18 -7.4(7) 17_554 .
O2AA Ti4 O6 Ti5 7.5(9) . 17_554
C1BA C8BA C45 C17 -179.3(5) . .
C1BA C8BA C8 C20 -178.4(5) . .
C7BA C3BA C4CA C23 175.1(5) . .
C7BA C3BA C18 C15 -174.2(5) . .
C7AA C40 C49 C4AA 177.2(5) . .
C7AA C40 C3AA C5BA -177.4(5) . .
C3BA C4CA C23 C26 -0.1(10) . .
C8BA C45 C17 C21 -3.2(10) . .
C8BA C8 C20 C21 -1.5(10) . .
C4BA C2BA C5AA C42 -1.1(8) . .
C9BA C44 C9 C6 -0.2(9) . .
C9BA C47 C7 C6 0.3(9) . .
C8AA C9BA C44 C9 -179.6(5) . .
C8AA C9BA C47 C7 179.5(5) . .
C35 C36 C10 C19 -179.3(5) . .
C35 C36 C13 C32 178.8(6) . .
C36 C10 C19 C30 1.3(10) . .
C36 C13 C32 C30 -0.4(11) . .
C37 C4BA C2BA C5AA 179.2(5) . .
C37 C4BA C0BA C46 -177.3(5) . .
C38 C48 C11 C29 -1.6(9) . .
C38 C24 C34 C29 -1.9(12) . .
C9AA C38 C48 C11 -179.7(5) . .
C9AA C38 C24 C34 -178.6(6) . .
C40 C49 C4AA C6AA -0.5(9) . .
C40 C3AA C5BA C6AA 1.0(8) . .
C41 C43 C2 C1CA -178.6(5) . .
C41 C43 C14 C16 177.2(5) . .
C42 C46 C0BA C4BA -2.8(8) . .
C43 C2 C1CA C3CA 1.5(8) . .
C43 C14 C16 C3CA 1.4(10) . .
C44 C9BA C8AA O10 -177.2(4) . .
C44 C9BA C8AA O14 3.5(7) . .
C44 C9BA C47 C7 -0.9(8) . .
C45 C8BA C8 C20 0.5(8) . .
C45 C17 C21 C20 2.1(11) . .
C45 C17 C21 C3 179.4(7) . .
C46 C42 C5AA C2BA 0.7(8) . .
C47 C9BA C8AA O10 2.4(7) . .
C47 C9BA C8AA O14 -176.9(4) . .
C47 C9BA C44 C9 0.8(8) . .
C48 C38 C9AA O0AA -2.1(7) . .
C48 C38 C9AA O2AA 177.2(5) . .
C48 C38 C24 C34 -0.1(10) . .
C48 C11 C29 C34 -0.3(11) . .
C48 C11 C29 C39 -179.8(6) . .
C49 C40 C3AA C5BA 1.3(8) . .
C49 C4AA C6AA C5BA 2.7(9) . .
C49 C4AA C6AA C27 -178.0(6) . .
C2BA C4BA C37 O2 -13.8(6) . .
C2BA C4BA C37 O16 166.9(4) . .
C2BA C4BA C0BA C46 2.4(7) . .
C3AA C40 C49 C4AA -1.5(8) . .
C3AA C5BA C6AA C4AA -3.0(9) . .
C3AA C5BA C6AA C27 177.7(6) . .
C5AA C42 C46 C0BA 1.3(8) . .
C0BA C4BA C37 O2 165.9(4) . .
C0BA C4BA C37 O16 -13.5(7) . .
C0BA C4BA C2BA C5AA -0.5(7) . .
C1AA C42 C46 C0BA -179.9(5) . .
C1AA C42 C5AA C2BA -178.2(5) . .
C2 C43 C14 C16 -2.5(8) . .
C4CA C3BA C18 C15 1.6(8) . .
C4CA C23 C26 C15 0.0(11) . .
C4CA C23 C26 C4 179.6(7) . .
C1CA C3CA C16 C14 1.2(9) . .
C7 C6 C9 C44 -0.4(9) . .
C8 C8BA C45 C17 1.8(8) . .
C8 C20 C21 C17 0.2(11) . .
C8 C20 C21 C3 -177.1(7) . .
C9 C6 C7 C47 0.3(9) . .
C10 C36 C13 C32 -0.7(9) . .
C10 C19 C30 C32 -2.4(11) . .
C10 C19 C30 C0AA 178.7(7) . .
C11 C29 C34 C24 2.0(13) . .
C0CA C6 C7 C47 -178.6(6) . .
C0CA C6 C9 C44 178.5(6) . .
C13 C36 C10 C19 0.3(9) . .
C14 C43 C2 C1CA 1.1(8) . .
C16 C3CA C1CA C2 -2.6(9) . .
C18 C3BA C4CA C23 -0.7(8) . .
C18 C15 C26 C23 0.9(11) . .
C18 C15 C26 C4 -178.7(8) . .
C19 C30 C32 C13 1.9(12) . .
C22 N1 C33 O31 179.9(8) . .
C24 C38 C9AA O0AA 176.4(5) . .
C24 C38 C9AA O2AA -4.2(7) . .
C24 C38 C48 C11 1.8(8) . .
C26 C15 C18 C3BA -1.7(10) . .
C28 N1 C33 O31 3.2(14) . .
C39 C29 C34 C24 -178.4(7) . .
C1 C3CA C1CA C2 178.3(6) . .
C1 C3CA C16 C14 -179.7(6) . .
C0AA C30 C32 C13 -179.2(7) . .

loop_
_smtbx_masks_void_nr
_smtbx_masks_void_average_x
_smtbx_masks_void_average_y
_smtbx_masks_void_average_z
_smtbx_masks_void_volume
_smtbx_masks_void_count_electrons
_smtbx_masks_void_content
1 0.000 0.000 -0.226 3227.6 398.0 '1DMF, 1/2 isopropanol'
2 0.022 0.333 0.583 202.0 18.1 ?
3 -0.022 0.311 0.917 202.0 18.1 ?
4 0.000 0.356 0.250 202.0 18.1 ?
5 0.000 0.644 0.750 202.0 16.1 ?
6 0.022 0.689 0.083 202.0 16.1 ?
7 -0.022 0.667 0.417 202.0 16.1 ?
8 0.333 0.667 -0.831 3227.6 398.0 '1DMF, 1/2 isopropanol'
9 0.311 0.333 0.083 202.0 16.1 ?
10 0.311 0.978 0.583 202.0 18.1 ?
11 0.333 0.311 0.417 202.0 16.1 ?
12 0.333 0.022 0.917 202.0 18.1 ?
13 0.356 0.356 0.750 202.0 16.1 ?
14 0.356 1.000 0.250 202.0 18.1 ?
15 0.667 0.333 -0.164 3227.6 398.0 '1DMF, 1/2 isopropanol'
16 0.644 0.644 0.250 202.0 18.1 ?
17 0.644 0.000 0.750 202.0 16.1 ?
18 0.667 0.689 0.583 202.0 18.1 ?
19 0.667 0.978 0.083 202.0 16.1 ?
20 0.689 0.667 0.917 202.0 18.1 ?
21 0.689 0.022 0.417 202.0 16.1 ?
